data_7215867
loop_
_publ_author_name
'Khanna, Shruti'
'Verma, Sandeep'

_publ_section_title
;
 Crystal engineering with a purine rare tautomer: structures and
 luminescence properties
;
_journal_issue 29
_journal_name_full CrystEngComm
_journal_page_first 6680
_journal_paper_doi 10.1039/c4ce00611a
_journal_volume 16
_journal_year 2014
_chemical_formula_sum 'C13.5 H16 Cd0.25 N5.5 O3.5'
_chemical_formula_weight 339.42
_chemical_name_systematic
;
 ?
;
_space_group_IT_number 2
_symmetry_cell_setting triclinic
_symmetry_space_group_name_Hall '-P 1'
_symmetry_space_group_name_H-M 'P -1'
_atom_sites_solution_hydrogens geom
_atom_sites_solution_primary direct
_atom_sites_solution_secondary difmap
_audit_creation_method SHELXL-97
_cell_angle_alpha 91.286(2)
_cell_angle_beta 90.548(2)
_cell_angle_gamma 109.725(3)
_cell_formula_units_Z 4
_cell_length_a 10.1946(14)
_cell_length_b 11.9620(17)
_cell_length_c 12.8764(18)
_cell_measurement_reflns_used 6968
_cell_measurement_temperature 100(2)
_cell_measurement_theta_max 28.4
_cell_measurement_theta_min 2.1
_cell_volume 1477.5(4)
_computing_structure_refinement 'SHELXL-97 (Sheldrick, 1997)'
_diffrn_ambient_temperature 100(2)
_diffrn_measured_fraction_theta_full 0.942
_diffrn_measured_fraction_theta_max 0.942
_diffrn_radiation_monochromator graphite
_diffrn_radiation_source 'fine-focus sealed tube'
_diffrn_radiation_type MoK\a
_diffrn_radiation_wavelength 0.71073
_diffrn_reflns_av_R_equivalents 0.0229
_diffrn_reflns_av_sigmaI/netI 0.0448
_diffrn_reflns_limit_h_max 6
_diffrn_reflns_limit_h_min -13
_diffrn_reflns_limit_k_max 15
_diffrn_reflns_limit_k_min -15
_diffrn_reflns_limit_l_max 17
_diffrn_reflns_limit_l_min -16
_diffrn_reflns_number 9773
_diffrn_reflns_theta_full 28.38
_diffrn_reflns_theta_max 28.38
_diffrn_reflns_theta_min 2.12
_exptl_absorpt_coefficient_mu 0.455
_exptl_absorpt_correction_T_max 0.9225
_exptl_absorpt_correction_T_min 0.9025
_exptl_absorpt_correction_type psi-scan
_exptl_absorpt_process_details '(North et al., 1968)'
_exptl_crystal_colour colorless
_exptl_crystal_density_diffrn 1.526
_exptl_crystal_density_method 'not measured'
_exptl_crystal_description block
_exptl_crystal_F_000 702
_exptl_crystal_size_max 0.23
_exptl_crystal_size_mid 0.21
_exptl_crystal_size_min 0.18
_refine_diff_density_max 1.902
_refine_diff_density_min -3.108
_refine_diff_density_rms 0.209
_refine_ls_extinction_method none
_refine_ls_goodness_of_fit_ref 1.107
_refine_ls_hydrogen_treatment mixed
_refine_ls_matrix_type full
_refine_ls_number_parameters 424
_refine_ls_number_reflns 6968
_refine_ls_number_restraints 2
_refine_ls_restrained_S_all 1.107
_refine_ls_R_factor_all 0.0720
_refine_ls_R_factor_gt 0.0484
_refine_ls_shift/su_max 0.000
_refine_ls_shift/su_mean 0.000
_refine_ls_structure_factor_coef Fsqd
_refine_ls_weighting_details 'calc w=1/[\s^2^(Fo^2^)+(0.0000P)^2^+12.8548P] where P=(Fo^2^+2Fc^2^)/3'
_refine_ls_weighting_scheme calc
_refine_ls_wR_factor_gt 0.1039
_refine_ls_wR_factor_ref 0.1652
_reflns_number_gt 6225
_reflns_number_total 6968
_reflns_threshold_expression >2sigma(I)
_cod_data_source_file c4ce00611a2.cif
_cod_data_source_block 5febdm
_cod_depositor_comments
;
The following automatic conversions were performed:

'_symmetry_cell_setting' value 'Triclinic' changed to 'triclinic'
according to
/usr/data/users/saulius/crontab/automatic-downloads/rss-feeds/RSC/lib/dictionaries/cif_core.dic
dictionary named 'cif_core.dic' version 2.4.2 from 2011-04-26.

Automatic conversion script
Id: cif_fix_values 2281 2013-09-26 08:29:07Z andrius 

 Adding full bibliography for 7215866--7215869.cif.
;
_cod_original_formula_sum 'C13.50 H16 Cd0.25 N5.50 O3.50'
_cod_database_code 7215867

loop_
_symmetry_equiv_pos_as_xyz
'x, y, z'
'-x, -y, -z'

loop_
_atom_site_label
_atom_site_type_symbol
_atom_site_fract_x
_atom_site_fract_y
_atom_site_fract_z
_atom_site_U_iso_or_equiv
_atom_site_adp_type
_atom_site_occupancy
_atom_site_symmetry_multiplicity
_atom_site_calc_flag
_atom_site_refinement_flags
Cd1 Cd 0.0000 0.0000 0.0000 0.01588(12) Uani 1 2 d S
O1W O -0.0285(3) 0.0493(3) -0.1646(2) 0.0167(6) Uani 1 1 d D
O2 O -0.1785(4) -0.1885(3) -0.3676(2) 0.0224(7) Uani 1 1 d .
O6 O 0.7285(4) 0.5665(3) 0.5278(3) 0.0265(7) Uani 1 1 d .
H6 H 0.6895 0.5865 0.4792 0.040 Uiso 1 1 calc R
O1 O 0.2150(3) -0.2599(3) 0.2204(2) 0.0220(7) Uani 1 1 d .
O3 O 0.6028(4) 0.6295(3) 0.3590(3) 0.0253(7) Uani 1 1 d .
O5 O 0.5802(3) 0.7395(3) 0.2336(2) 0.0201(6) Uani 1 1 d .
N1 N 0.3888(4) -0.2190(3) 0.0736(3) 0.0183(7) Uani 1 1 d .
H1 H 0.3950 -0.2587 0.1272 0.022 Uiso 1 1 calc R
N7' N -0.1583(4) -0.2010(3) -0.0191(3) 0.0181(7) Uani 1 1 d .
C2 C 0.4883(4) -0.2024(4) 0.0005(3) 0.0174(8) Uani 1 1 d .
H2 H 0.5568 -0.2361 0.0121 0.021 Uiso 1 1 calc R
N9 N 0.3688(4) -0.0341(3) -0.1734(3) 0.0154(7) Uani 1 1 d .
N9' N -0.2659(4) -0.3809(3) 0.0417(3) 0.0143(7) Uani 1 1 d .
N1' N -0.2795(4) -0.3733(3) -0.2653(3) 0.0181(7) Uani 1 1 d .
H1' H -0.2832 -0.3725 -0.3320 0.022 Uiso 1 1 calc R
N3' N -0.3419(4) -0.4964(3) -0.1195(3) 0.0162(7) Uani 1 1 d .
N6' N -0.1610(4) -0.1658(3) -0.2577(3) 0.0173(7) Uani 1 1 d .
N7 N 0.1947(4) -0.0522(3) -0.0624(3) 0.0154(7) Uani 1 1 d .
N10 N 0.6491(4) 0.7235(3) 0.3099(3) 0.0203(7) Uani 1 1 d .
N6 N 0.1827(4) -0.1954(3) 0.1372(3) 0.0185(7) Uani 1 1 d .
N3 N 0.4961(4) -0.1438(3) -0.0838(3) 0.0177(7) Uani 1 1 d .
O4 O 0.7638(4) 0.7995(4) 0.3346(3) 0.0394(10) Uani 1 1 d .
C16 C 0.0880(5) -0.3268(5) 0.2669(4) 0.0281(10) Uani 1 1 d .
H16A H 0.0381 -0.2749 0.2873 0.042 Uiso 1 1 calc R
H16B H 0.1075 -0.3651 0.3269 0.042 Uiso 1 1 calc R
H16C H 0.0324 -0.3859 0.2178 0.042 Uiso 1 1 calc R
C4' C -0.2800(4) -0.3910(4) -0.0650(3) 0.0152(8) Uani 1 1 d .
C5' C -0.2168(4) -0.2806(4) -0.1015(3) 0.0139(7) Uani 1 1 d .
C10' C -0.2400(4) -0.5434(4) 0.1512(3) 0.0165(8) Uani 1 1 d .
C11' C -0.2519(5) -0.5804(4) 0.2525(3) 0.0202(9) Uani 1 1 d .
H11' H -0.3102 -0.5583 0.2975 0.024 Uiso 1 1 calc R
C10 C 0.4312(5) -0.0794(4) -0.3530(3) 0.0192(8) Uani 1 1 d .
C8 C 0.2514(4) -0.0077(4) -0.1523(3) 0.0161(8) Uani 1 1 d .
H8 H 0.2151 0.0363 -0.1955 0.019 Uiso 1 1 calc R
C2' C -0.3361(5) -0.4796(4) -0.2193(3) 0.0178(8) Uani 1 1 d .
H2' H -0.3740 -0.5461 -0.2628 0.021 Uiso 1 1 calc R
C9 C 0.4635(5) 0.0072(4) -0.2610(3) 0.0184(8) Uani 1 1 d .
H9A H 0.5584 0.0210 -0.2371 0.022 Uiso 1 1 calc R
H9B H 0.4581 0.0824 -0.2835 0.022 Uiso 1 1 calc R
C5 C 0.2827(4) -0.1108(4) -0.0247(3) 0.0144(8) Uani 1 1 d .
C4 C 0.3886(4) -0.0997(4) -0.0922(3) 0.0156(8) Uani 1 1 d .
C14 C 0.3138(5) -0.1507(5) -0.5178(4) 0.0257(10) Uani 1 1 d .
H14 H 0.2510 -0.1471 -0.5694 0.031 Uiso 1 1 calc R
C15 C 0.3384(5) -0.0746(4) -0.4311(4) 0.0225(9) Uani 1 1 d .
H15 H 0.2922 -0.0197 -0.4253 0.027 Uiso 1 1 calc R
C6 C 0.2772(4) -0.1766(4) 0.0682(3) 0.0160(8) Uani 1 1 d .
C12 C 0.4764(5) -0.2374(4) -0.4504(4) 0.0255(10) Uani 1 1 d .
H12 H 0.5230 -0.2918 -0.4570 0.031 Uiso 1 1 calc R
C8' C -0.1926(4) -0.2661(4) 0.0645(3) 0.0160(8) Uani 1 1 d .
H8' H -0.1688 -0.2358 0.1319 0.019 Uiso 1 1 calc R
C9' C -0.3331(4) -0.4771(3) 0.1133(3) 0.0150(8) Uani 1 1 d .
H9D H -0.4143 -0.5333 0.0786 0.018 Uiso 1 1 calc R
H9C H -0.3654 -0.4435 0.1731 0.018 Uiso 1 1 calc R
C11 C 0.5005(5) -0.1612(4) -0.3636(4) 0.0225(9) Uani 1 1 d .
H11 H 0.5634 -0.1651 -0.3122 0.027 Uiso 1 1 calc R
C13 C 0.3827(5) -0.2315(4) -0.5269(4) 0.0277(10) Uani 1 1 d .
H13 H 0.3662 -0.2824 -0.5849 0.033 Uiso 1 1 calc R
C6' C -0.2162(4) -0.2665(4) -0.2123(3) 0.0159(8) Uani 1 1 d .
C12' C -0.1765(5) -0.6507(4) 0.2874(4) 0.0229(9) Uani 1 1 d .
H12' H -0.1855 -0.6767 0.3554 0.027 Uiso 1 1 calc R
C13' C -0.0883(5) -0.6815(4) 0.2205(4) 0.0223(9) Uani 1 1 d .
H13' H -0.0374 -0.7278 0.2437 0.027 Uiso 1 1 calc R
C16' C -0.1115(7) -0.0816(5) -0.4178(4) 0.0418(15) Uani 1 1 d .
H16D H -0.1512 -0.0229 -0.3960 0.063 Uiso 1 1 calc R
H16E H -0.1236 -0.0946 -0.4917 0.063 Uiso 1 1 calc R
H16F H -0.0139 -0.0541 -0.4002 0.063 Uiso 1 1 calc R
C15' C -0.1513(4) -0.5747(4) 0.0835(3) 0.0179(8) Uani 1 1 d .
H15' H -0.1430 -0.5494 0.0154 0.021 Uiso 1 1 calc R
C14' C -0.0754(5) -0.6437(4) 0.1188(4) 0.0220(9) Uani 1 1 d .
H14' H -0.0158 -0.6646 0.0742 0.026 Uiso 1 1 calc R
C17 C 0.8725(6) 0.5912(6) 0.5047(4) 0.0386(13) Uani 1 1 d .
H17A H 0.9121 0.6716 0.4826 0.058 Uiso 1 1 calc R
H17B H 0.8806 0.5379 0.4503 0.058 Uiso 1 1 calc R
H17C H 0.9215 0.5808 0.5657 0.058 Uiso 1 1 calc R
H1W H -0.077(6) -0.014(4) -0.194(5) 0.045(19) Uiso 1 1 d D
H2W H -0.079(8) 0.091(7) -0.165(7) 0.08(3) Uiso 1 1 d D

loop_
_atom_site_aniso_label
_atom_site_aniso_U_11
_atom_site_aniso_U_22
_atom_site_aniso_U_33
_atom_site_aniso_U_23
_atom_site_aniso_U_13
_atom_site_aniso_U_12
Cd1 0.0170(2) 0.0151(2) 0.0165(2) 0.00013(15) 0.00066(15) 0.00686(16)
O1W 0.0202(15) 0.0160(15) 0.0152(14) -0.0006(11) -0.0002(11) 0.0078(12)
O2 0.0326(18) 0.0214(16) 0.0116(14) 0.0034(12) 0.0026(12) 0.0066(14)
O6 0.0317(19) 0.0317(19) 0.0187(16) -0.0027(13) -0.0013(13) 0.0143(15)
O1 0.0254(17) 0.0235(16) 0.0200(15) 0.0081(12) -0.0008(13) 0.0115(13)
O3 0.0326(19) 0.0221(17) 0.0217(16) 0.0050(13) -0.0013(14) 0.0095(14)
O5 0.0236(16) 0.0200(15) 0.0182(15) 0.0030(12) -0.0010(12) 0.0090(13)
N1 0.0205(18) 0.0198(18) 0.0199(18) 0.0045(14) -0.0008(14) 0.0137(15)
N7' 0.0186(18) 0.0230(19) 0.0152(17) -0.0018(14) 0.0033(13) 0.0106(15)
C2 0.0136(19) 0.019(2) 0.022(2) -0.0009(16) -0.0007(15) 0.0095(16)
N9 0.0135(16) 0.0171(17) 0.0177(17) -0.0037(13) 0.0017(13) 0.0082(13)
N9' 0.0151(16) 0.0130(16) 0.0150(16) 0.0025(12) 0.0002(13) 0.0047(13)
N1' 0.0213(18) 0.0188(18) 0.0133(16) 0.0004(13) -0.0003(13) 0.0054(14)
N3' 0.0168(17) 0.0131(16) 0.0184(17) -0.0023(13) -0.0020(13) 0.0047(13)
N6' 0.0249(19) 0.0165(17) 0.0105(16) -0.0028(13) -0.0013(13) 0.0071(14)
N7 0.0189(17) 0.0146(16) 0.0109(15) 0.0020(12) -0.0007(13) 0.0031(13)
N10 0.0234(19) 0.0210(19) 0.0183(18) -0.0018(14) 0.0004(14) 0.0100(15)
N6 0.0198(18) 0.0174(17) 0.0183(17) 0.0023(13) 0.0019(14) 0.0063(14)
N3 0.0176(17) 0.0181(17) 0.0204(18) -0.0026(14) 0.0018(14) 0.0100(14)
O4 0.030(2) 0.040(2) 0.034(2) 0.0066(17) -0.0084(16) -0.0065(17)
C16 0.020(2) 0.032(3) 0.025(2) 0.0090(19) -0.0020(18) -0.0003(19)
C4' 0.0140(18) 0.020(2) 0.0143(18) 0.0001(15) 0.0002(14) 0.0088(16)
C5' 0.0111(18) 0.0154(19) 0.0165(19) -0.0025(14) -0.0009(14) 0.0063(15)
C10' 0.0151(19) 0.0139(19) 0.021(2) 0.0013(15) -0.0006(15) 0.0057(15)
C11' 0.023(2) 0.018(2) 0.021(2) 0.0035(16) 0.0060(17) 0.0086(17)
C10 0.021(2) 0.018(2) 0.019(2) 0.0014(16) 0.0065(16) 0.0072(17)
C8 0.020(2) 0.0167(19) 0.0131(18) 0.0037(14) 0.0024(15) 0.0074(16)
C2' 0.021(2) 0.0138(19) 0.018(2) -0.0008(15) 0.0004(16) 0.0054(16)
C9 0.022(2) 0.0161(19) 0.019(2) 0.0022(15) 0.0034(16) 0.0076(16)
C5 0.0147(19) 0.0160(19) 0.0152(18) 0.0012(14) 0.0013(14) 0.0087(15)
C4 0.0175(19) 0.0147(19) 0.0158(19) -0.0034(14) -0.0024(15) 0.0073(15)
C14 0.029(2) 0.033(3) 0.016(2) -0.0005(18) -0.0005(18) 0.012(2)
C15 0.023(2) 0.023(2) 0.023(2) 0.0035(17) 0.0017(17) 0.0089(18)
C6 0.0132(18) 0.0171(19) 0.019(2) -0.0050(15) 0.0011(15) 0.0075(15)
C12 0.029(2) 0.023(2) 0.026(2) -0.0054(18) 0.0049(19) 0.0124(19)
C8' 0.0152(19) 0.023(2) 0.0134(18) -0.0054(15) -0.0031(14) 0.0109(16)
C9' 0.0175(19) 0.0093(17) 0.0186(19) 0.0023(14) 0.0037(15) 0.0048(15)
C11 0.021(2) 0.027(2) 0.023(2) -0.0016(18) 0.0017(17) 0.0132(18)
C13 0.031(3) 0.026(2) 0.021(2) -0.0067(18) 0.0026(19) 0.004(2)
C6' 0.0139(19) 0.0152(19) 0.018(2) 0.0027(15) 0.0015(15) 0.0044(15)
C12' 0.025(2) 0.022(2) 0.022(2) 0.0067(17) -0.0026(17) 0.0081(18)
C13' 0.016(2) 0.014(2) 0.036(3) -0.0028(17) -0.0065(18) 0.0052(16)
C16' 0.060(4) 0.037(3) 0.017(2) 0.010(2) -0.001(2) 0.001(3)
C15' 0.020(2) 0.0137(19) 0.020(2) -0.0032(15) 0.0002(16) 0.0047(16)
C14' 0.020(2) 0.024(2) 0.024(2) -0.0054(17) 0.0004(17) 0.0102(18)
C17 0.039(3) 0.055(4) 0.029(3) -0.008(2) -0.002(2) 0.026(3)

loop_
_atom_type_symbol
_atom_type_description
_atom_type_scat_dispersion_real
_atom_type_scat_dispersion_imag
_atom_type_scat_source
C C 0.0033 0.0016 'International Tables Vol C Tables 4.2.6.8 and 6.1.1.4'
H H 0.0000 0.0000 'International Tables Vol C Tables 4.2.6.8 and 6.1.1.4'
N N 0.0061 0.0033 'International Tables Vol C Tables 4.2.6.8 and 6.1.1.4'
O O 0.0106 0.0060 'International Tables Vol C Tables 4.2.6.8 and 6.1.1.4'
Cd Cd -0.8075 1.2024 'International Tables Vol C Tables 4.2.6.8 and 6.1.1.4'

loop_
_geom_angle_atom_site_label_1
_geom_angle_atom_site_label_2
_geom_angle_atom_site_label_3
_geom_angle
_geom_angle_site_symmetry_1
_geom_angle_site_symmetry_3
O1W Cd1 O1W 180.0 2 .
O1W Cd1 N7' 84.84(12) 2 .
O1W Cd1 N7' 95.16(12) . .
O1W Cd1 N7' 95.16(12) 2 2
O1W Cd1 N7' 84.84(12) . 2
N7' Cd1 N7' 180.0(2) . 2
O1W Cd1 N7 93.37(11) 2 .
O1W Cd1 N7 86.63(11) . .
N7' Cd1 N7 92.84(12) . .
N7' Cd1 N7 87.16(12) 2 .
O1W Cd1 N7 86.63(11) 2 2
O1W Cd1 N7 93.37(11) . 2
N7' Cd1 N7 87.16(12) . 2
N7' Cd1 N7 92.84(12) 2 2
N7 Cd1 N7 180.0(2) . 2
C16' O2 N6' 108.3(3) . .
C16 O1 N6 107.9(3) . .
C2 N1 C6 124.9(4) . .
C8' N7' C5' 104.3(4) . .
C8' N7' Cd1 118.8(3) . .
C5' N7' Cd1 136.3(3) . .
N3 C2 N1 125.8(4) . .
C8 N9 C4 106.6(3) . .
C8 N9 C9 127.3(4) . .
C4 N9 C9 125.9(3) . .
C8' N9' C4' 106.5(3) . .
C8' N9' C9' 128.6(4) . .
C4' N9' C9' 124.7(3) . .
C2' N1' C6' 124.5(4) . .
C2' N3' C4' 110.8(4) . .
C6' N6' O2 107.7(3) . .
C8 N7 C5 104.1(3) . .
C8 N7 Cd1 118.3(3) . .
C5 N7 Cd1 137.2(3) . .
O4 N10 O3 120.6(4) . .
O4 N10 O5 120.1(4) . .
O3 N10 O5 119.2(4) . .
C6 N6 O1 109.3(3) . .
C2 N3 C4 111.4(4) . .
C5' C4' N3' 129.1(4) . .
C5' C4' N9' 106.6(4) . .
N3' C4' N9' 124.3(4) . .
C4' C5' N7' 109.9(4) . .
C4' C5' C6' 117.8(4) . .
N7' C5' C6' 132.3(4) . .
C11' C10' C15' 120.3(4) . .
C11' C10' C9' 118.5(4) . .
C15' C10' C9' 121.0(4) . .
C10' C11' C12' 120.1(4) . .
C11 C10 C15 118.7(4) . .
C11 C10 C9 120.2(4) . .
C15 C10 C9 121.0(4) . .
N7 C8 N9 112.3(4) . .
N3' C2' N1' 125.7(4) . .
N9 C9 C10 113.6(4) . .
C4 C5 N7 110.0(4) . .
C4 C5 C6 118.9(4) . .
N7 C5 C6 131.1(4) . .
C5 C4 N9 106.9(4) . .
C5 C4 N3 128.2(4) . .
N9 C4 N3 124.9(4) . .
C13 C14 C15 119.8(5) . .
C14 C15 C10 120.8(4) . .
N6 C6 N1 123.9(4) . .
N6 C6 C5 125.3(4) . .
N1 C6 C5 110.8(4) . .
C13 C12 C11 119.6(4) . .
N7' C8' N9' 112.8(4) . .
N9' C9' C10' 114.4(3) . .
C10 C11 C12 120.6(4) . .
C14 C13 C12 120.5(4) . .
N6' C6' N1' 123.7(4) . .
N6' C6' C5' 124.3(4) . .
N1' C6' C5' 112.0(4) . .
C13' C12' C11' 119.6(4) . .
C12' C13' C14' 120.4(4) . .
C14' C15' C10' 119.5(4) . .
C15' C14' C13' 120.1(4) . .

loop_
_geom_bond_atom_site_label_1
_geom_bond_atom_site_label_2
_geom_bond_distance
_geom_bond_site_symmetry_2
Cd1 O1W 2.255(3) 2
Cd1 O1W 2.255(3) .
Cd1 N7' 2.407(4) .
Cd1 N7' 2.407(4) 2
Cd1 N7 2.412(4) .
Cd1 N7 2.412(4) 2
O2 C16' 1.406(6) .
O2 N6' 1.434(4) .
O6 C17 1.433(7) .
O1 C16 1.419(6) .
O1 N6 1.434(5) .
O3 N10 1.251(5) .
O5 N10 1.257(5) .
N1 C2 1.358(5) .
N1 C6 1.395(5) .
N7' C8' 1.322(6) .
N7' C5' 1.396(5) .
C2 N3 1.294(6) .
N9 C8 1.365(5) .
N9 C4 1.373(5) .
N9 C9 1.475(5) .
N9' C8' 1.348(5) .
N9' C4' 1.378(5) .
N9' C9' 1.474(5) .
N1' C2' 1.358(5) .
N1' C6' 1.383(5) .
N3' C2' 1.304(6) .
N3' C4' 1.378(5) .
N6' C6' 1.299(5) .
N7 C8 1.338(5) .
N7 C5 1.402(5) .
N10 O4 1.248(5) .
N6 C6 1.283(5) .
N3 C4 1.372(5) .
C4' C5' 1.356(6) .
C5' C6' 1.440(6) .
C10' C11' 1.380(6) .
C10' C15' 1.394(6) .
C10' C9' 1.512(6) .
C11' C12' 1.396(6) .
C10 C11 1.392(6) .
C10 C15 1.390(6) .
C10 C9 1.514(6) .
C5 C4 1.366(6) .
C5 C6 1.438(6) .
C14 C13 1.377(7) .
C14 C15 1.391(6) .
C12 C13 1.385(7) .
C12 C11 1.392(6) .
C12' C13' 1.382(7) .
C13' C14' 1.388(7) .
C15' C14' 1.388(6) .
